data_4071377
loop_
_publ_author_name
'Daly, Stephen'
'Haddow, Mairi F.'
'Orpen, A. Guy'
'Rolls, Giles T. A.'
'Wass, Duncan F.'
'Wingad, Richard L.'

_publ_section_title
;
 Copper(I) Diphosphine Catalysts for C&#x2212;N Bond Formation: Synthesis,
 Structure, and Ligand Effects
;
_journal_issue 13
_journal_name_full Organometallics
_journal_page_first 3196
_journal_paper_doi 10.1021/om800139v
_journal_volume 27
_journal_year 2008
_chemical_formula_moiety 'C75 H66 Cl3 Cu3 P6, 2(C2 H4 Cl2)'
_chemical_formula_sum 'C79 H74 Cl7 Cu3 P6'
_chemical_formula_weight 1647.97
_chemical_name_systematic
; 
 ? 
;
_space_group_IT_number 2
_symmetry_cell_setting triclinic
_symmetry_space_group_name_Hall '-P 1'
_symmetry_space_group_name_H-M 'P -1'
_atom_sites_solution_hydrogens geom
_atom_sites_solution_primary direct
_atom_sites_solution_secondary difmap
_audit_creation_method SHELXL-97
_cell_angle_alpha 90.24(3)
_cell_angle_beta 90.30(3)
_cell_angle_gamma 90.96(3)
_cell_formula_units_Z 2
_cell_length_a 13.596(3)
_cell_length_b 14.178(3)
_cell_length_c 19.478(4)
_cell_measurement_temperature 100(2)
_cell_measurement_theta_max 70.069
_cell_measurement_theta_min 3.118
_cell_volume 3754.0(14)
_computing_cell_refinement 'Bruker SMART V5.054 (Bruker, 1998)'
_computing_data_collection 'Bruker SMART V5.054 (Bruker, 1998)'
_computing_data_reduction 'Bruker SAINT V6.0 (Bruker, 1998)'
_computing_molecular_graphics 'Bruker SHELXTL V6.1 (Bruker AXS, 2000)'
_computing_publication_material 'Bruker SHELXTL V6.1 (Bruker AXS, 2000)'
_computing_structure_refinement 'SHELXL-97 (Sheldrick, 1997)'
_computing_structure_solution 'SHELXS-97 (Sheldrick, 1990)'
_diffrn_ambient_temperature 100(2)
_diffrn_detector_area_resol_mean 5.6
_diffrn_measured_fraction_theta_full 0.898
_diffrn_measured_fraction_theta_max 0.898
_diffrn_measurement_device_type 'CCD area detector'
_diffrn_measurement_method 'omega scans'
_diffrn_radiation_monochromator graphite
_diffrn_radiation_source 'fine-focus sealed tube'
_diffrn_radiation_type CuK\a
_diffrn_radiation_wavelength 1.54178
_diffrn_reflns_av_R_equivalents 0.0592
_diffrn_reflns_av_sigmaI/netI 0.0825
_diffrn_reflns_limit_h_max 16
_diffrn_reflns_limit_h_min -16
_diffrn_reflns_limit_k_max 16
_diffrn_reflns_limit_k_min -17
_diffrn_reflns_limit_l_max 23
_diffrn_reflns_limit_l_min -22
_diffrn_reflns_number 29546
_diffrn_reflns_theta_full 70.07
_diffrn_reflns_theta_max 70.07
_diffrn_reflns_theta_min 2.27
_diffrn_standards_decay_% 0
_diffrn_standards_number 0
_exptl_absorpt_coefficient_mu 4.822
_exptl_absorpt_correction_T_max 0.82
_exptl_absorpt_correction_T_min 0.44
_exptl_absorpt_correction_type multi-scan
_exptl_absorpt_process_details 'SADABS V2.10'
_exptl_crystal_colour colourless
_exptl_crystal_density_diffrn 1.458
_exptl_crystal_density_method 'not measured'
_exptl_crystal_description block
_exptl_crystal_F_000 1688
_exptl_crystal_size_max 0.10
_exptl_crystal_size_mid 0.08
_exptl_crystal_size_min 0.04
_refine_diff_density_max 1.235
_refine_diff_density_min -0.687
_refine_diff_density_rms 0.110
_refine_ls_extinction_method none
_refine_ls_goodness_of_fit_ref 0.976
_refine_ls_hydrogen_treatment constr
_refine_ls_matrix_type full
_refine_ls_number_parameters 888
_refine_ls_number_reflns 12807
_refine_ls_number_restraints 0
_refine_ls_restrained_S_all 0.976
_refine_ls_R_factor_all 0.0646
_refine_ls_R_factor_gt 0.0530
_refine_ls_shift/su_max 0.001
_refine_ls_shift/su_mean 0.000
_refine_ls_structure_factor_coef Fsqd
_refine_ls_weighting_details 'calc w=1/[\s^2^(Fo^2^)+(0.0828P)^2^+2.8464P] where P=(Fo^2^+2Fc^2^)/3'
_refine_ls_weighting_scheme calc
_refine_ls_wR_factor_gt 0.1378
_refine_ls_wR_factor_ref 0.1503
_reflns_number_gt 10401
_reflns_number_total 12807
_reflns_threshold_expression >2sigma(I)
_cod_data_source_file om800139v-file002.cif
_cod_data_source_block sd004sad
_cod_original_cell_volume 3754.2(13)
_cod_database_code 4071377

loop_
_symmetry_equiv_pos_as_xyz
'x, y, z'
'-x, -y, -z'

loop_
_atom_site_label
_atom_site_type_symbol
_atom_site_fract_x
_atom_site_fract_y
_atom_site_fract_z
_atom_site_U_iso_or_equiv
_atom_site_adp_type
_atom_site_occupancy
_atom_site_symmetry_multiplicity
_atom_site_calc_flag
_atom_site_refinement_flags
_atom_site_disorder_assembly
_atom_site_disorder_group
Cu1 Cu 0.78897(3) 0.70499(3) 0.32503(2) 0.01431(13) Uani 1 1 d . A .
Cu2 Cu 0.95219(3) 0.83885(3) 0.29976(3) 0.01524(13) Uani 1 1 d . A .
Cu3 Cu 0.72924(3) 0.86848(3) 0.17643(2) 0.01551(13) Uani 1 1 d . A .
P1 P 0.89569(6) 0.60320(6) 0.37340(5) 0.01607(19) Uani 1 1 d . . .
P2 P 1.06584(6) 0.74200(6) 0.34060(4) 0.01505(19) Uani 1 1 d . . .
P3 P 0.62519(6) 0.67951(6) 0.32982(4) 0.01318(18) Uani 1 1 d . . .
P4 P 0.57995(6) 0.79614(6) 0.19700(4) 0.01410(19) Uani 1 1 d . . .
P5 P 0.95847(6) 0.98969(6) 0.26795(4) 0.01533(19) Uani 1 1 d . . .
P6 P 0.74382(6) 1.01571(6) 0.21944(5) 0.0175(2) Uani 1 1 d . . .
Cl1 Cl 0.83363(5) 0.84613(6) 0.39188(4) 0.01647(18) Uani 1 1 d . . .
Cl2 Cl 0.85224(5) 0.75489(5) 0.21690(4) 0.01437(17) Uani 1 1 d . . .
Cl3 Cl 0.74744(7) 0.84633(6) 0.05989(4) 0.0245(2) Uani 1 1 d . . .
Cl6 Cl 0.48290(8) 0.25091(8) 0.08867(6) 0.0425(3) Uani 1 1 d . . .
Cl7 Cl 0.27692(8) 0.26899(7) 0.18696(5) 0.0341(2) Uani 1 1 d . . .
C1 C 1.0115(2) 0.6600(2) 0.40432(18) 0.0176(7) Uani 1 1 d . . .
H1A H 0.9982 0.6952 0.4472 0.021 Uiso 1 1 calc R . .
H1B H 1.0596 0.6105 0.4151 0.021 Uiso 1 1 calc R . .
C2 C 0.9368(3) 0.4999(3) 0.3263(2) 0.0239(8) Uani 1 1 d . . .
C3 C 0.9188(3) 0.4954(3) 0.2564(2) 0.0286(9) Uani 1 1 d . . .
H3 H 0.8797 0.5419 0.2351 0.034 Uiso 1 1 calc R . .
C4 C 0.9581(3) 0.4225(3) 0.2171(3) 0.0423(12) Uani 1 1 d . . .
H4 H 0.9479 0.4202 0.1689 0.051 Uiso 1 1 calc R . .
C5 C 1.0124(4) 0.3532(3) 0.2499(3) 0.0530(15) Uani 1 1 d . . .
H5 H 1.0390 0.3034 0.2235 0.064 Uiso 1 1 calc R . .
C6 C 1.0284(3) 0.3553(3) 0.3193(3) 0.0488(14) Uani 1 1 d . . .
H6 H 1.0645 0.3066 0.3407 0.059 Uiso 1 1 calc R . .
C7 C 0.9917(3) 0.4288(3) 0.3584(3) 0.0355(10) Uani 1 1 d . . .
H7 H 1.0034 0.4311 0.4065 0.043 Uiso 1 1 calc R . .
C8 C 0.8398(2) 0.5569(3) 0.45239(19) 0.0211(8) Uani 1 1 d . . .
C9 C 0.8153(3) 0.6220(3) 0.5028(2) 0.0272(9) Uani 1 1 d . . .
H9 H 0.8380 0.6855 0.4990 0.033 Uiso 1 1 calc R . .
C10 C 0.7581(3) 0.5957(4) 0.5586(2) 0.0371(10) Uani 1 1 d . . .
H10 H 0.7421 0.6407 0.5928 0.044 Uiso 1 1 calc R . .
C11 C 0.7246(3) 0.5037(4) 0.5639(3) 0.0463(13) Uani 1 1 d . . .
H11 H 0.6847 0.4854 0.6017 0.056 Uiso 1 1 calc R . .
C12 C 0.7488(3) 0.4384(4) 0.5148(3) 0.0407(12) Uani 1 1 d . . .
H12 H 0.7263 0.3750 0.5194 0.049 Uiso 1 1 calc R . .
C13 C 0.8060(3) 0.4636(3) 0.4582(2) 0.0298(9) Uani 1 1 d . . .
H13 H 0.8216 0.4182 0.4241 0.036 Uiso 1 1 calc R . .
C14 C 1.1297(2) 0.6696(3) 0.27832(19) 0.0200(8) Uani 1 1 d . . .
C15 C 1.1585(3) 0.5774(3) 0.2914(2) 0.0306(9) Uani 1 1 d . . .
H15 H 1.1452 0.5496 0.3347 0.037 Uiso 1 1 calc R . .
C16 C 1.2063(3) 0.5262(3) 0.2416(3) 0.0433(12) Uani 1 1 d . . .
H16 H 1.2247 0.4632 0.2509 0.052 Uiso 1 1 calc R . .
C17 C 1.2272(3) 0.5642(4) 0.1797(3) 0.0512(14) Uani 1 1 d . . .
H17 H 1.2595 0.5276 0.1459 0.061 Uiso 1 1 calc R . .
C18 C 1.2016(4) 0.6571(5) 0.1654(2) 0.0574(16) Uani 1 1 d . . .
H18 H 1.2179 0.6848 0.1225 0.069 Uiso 1 1 calc R . .
C19 C 1.1514(3) 0.7090(3) 0.2154(2) 0.0352(10) Uani 1 1 d . . .
H19 H 1.1322 0.7718 0.2058 0.042 Uiso 1 1 calc R . .
C20 C 1.1657(2) 0.7962(2) 0.39135(18) 0.0184(7) Uani 1 1 d . . .
C21 C 1.2641(3) 0.7745(3) 0.38344(19) 0.0225(8) Uani 1 1 d . . .
H21 H 1.2826 0.7295 0.3498 0.027 Uiso 1 1 calc R . .
C22 C 1.3357(3) 0.8176(3) 0.4240(2) 0.0277(9) Uani 1 1 d . . .
H22 H 1.4027 0.8015 0.4184 0.033 Uiso 1 1 calc R . .
C23 C 1.3106(3) 0.8836(3) 0.4723(2) 0.0299(9) Uani 1 1 d . . .
H23 H 1.3597 0.9111 0.5014 0.036 Uiso 1 1 calc R . .
C24 C 1.2130(3) 0.9100(4) 0.4784(2) 0.0413(12) Uani 1 1 d . . .
H24 H 1.1955 0.9576 0.5103 0.050 Uiso 1 1 calc R . .
C25 C 1.1418(3) 0.8669(3) 0.4382(2) 0.0360(10) Uani 1 1 d . . .
H25 H 1.0753 0.8855 0.4424 0.043 Uiso 1 1 calc R . .
C26 C 0.5423(2) 0.7612(2) 0.28451(17) 0.0148(7) Uani 1 1 d . . .
H26A H 0.4761 0.7312 0.2816 0.018 Uiso 1 1 calc R . .
H26B H 0.5365 0.8191 0.3127 0.018 Uiso 1 1 calc R . .
C27 C 0.5798(2) 0.6942(2) 0.41763(17) 0.0153(7) Uani 1 1 d . . .
C28 C 0.5242(3) 0.6262(3) 0.45244(19) 0.0218(8) Uani 1 1 d . . .
H28 H 0.5078 0.5679 0.4306 0.026 Uiso 1 1 calc R . .
C29 C 0.4927(3) 0.6438(3) 0.5191(2) 0.0268(9) Uani 1 1 d . . .
H29 H 0.4547 0.5974 0.5425 0.032 Uiso 1 1 calc R . .
C30 C 0.5166(3) 0.7288(3) 0.55174(19) 0.0273(9) Uani 1 1 d . . .
H30 H 0.4947 0.7406 0.5972 0.033 Uiso 1 1 calc R . .
C31 C 0.5720(3) 0.7953(3) 0.51764(19) 0.0236(8) Uani 1 1 d . . .
H31 H 0.5882 0.8535 0.5397 0.028 Uiso 1 1 calc R . .
C32 C 0.6044(2) 0.7787(3) 0.45126(19) 0.0200(7) Uani 1 1 d . . .
H32 H 0.6436 0.8250 0.4286 0.024 Uiso 1 1 calc R . .
C33 C 0.5821(2) 0.5604(2) 0.30530(17) 0.0175(7) Uani 1 1 d . . .
C34 C 0.4888(3) 0.5385(3) 0.28093(19) 0.0233(8) Uani 1 1 d . . .
H34 H 0.4412 0.5865 0.2772 0.028 Uiso 1 1 calc R . .
C35 C 0.4644(3) 0.4465(3) 0.2619(2) 0.0276(9) Uani 1 1 d . . .
H35 H 0.4008 0.4321 0.2439 0.033 Uiso 1 1 calc R . .
C36 C 0.5330(3) 0.3756(3) 0.2691(2) 0.0279(9) Uani 1 1 d . . .
H36 H 0.5161 0.3126 0.2565 0.034 Uiso 1 1 calc R . .
C37 C 0.6246(3) 0.3966(3) 0.2943(2) 0.0280(9) Uani 1 1 d . . .
H37 H 0.6713 0.3481 0.2998 0.034 Uiso 1 1 calc R . .
C38 C 0.6495(3) 0.4884(3) 0.31186(19) 0.0214(8) Uani 1 1 d . . .
H38 H 0.7138 0.5026 0.3287 0.026 Uiso 1 1 calc R . .
C39 C 0.5600(3) 0.6859(2) 0.14912(18) 0.0176(7) Uani 1 1 d . . .
C40 C 0.4727(3) 0.6619(3) 0.1161(2) 0.0244(8) Uani 1 1 d . . .
H40 H 0.4201 0.7051 0.1155 0.029 Uiso 1 1 calc R . .
C41 C 0.4617(3) 0.5745(3) 0.0838(2) 0.0315(9) Uani 1 1 d . . .
H41 H 0.4019 0.5587 0.0607 0.038 Uiso 1 1 calc R . .
C42 C 0.5376(3) 0.5108(3) 0.0852(2) 0.0283(9) Uani 1 1 d . . .
H42 H 0.5292 0.4503 0.0646 0.034 Uiso 1 1 calc R . .
C43 C 0.6257(3) 0.5356(3) 0.11660(19) 0.0235(8) Uani 1 1 d . . .
H43 H 0.6782 0.4922 0.1171 0.028 Uiso 1 1 calc R . .
C44 C 0.6380(3) 0.6231(2) 0.14729(18) 0.0184(7) Uani 1 1 d . . .
H44 H 0.6997 0.6405 0.1672 0.022 Uiso 1 1 calc R . .
C45 C 0.4772(2) 0.8680(2) 0.1682(2) 0.0212(8) Uani 1 1 d . . .
C46 C 0.4917(3) 0.9192(3) 0.1082(2) 0.0367(10) Uani 1 1 d . . .
H46 H 0.5527 0.9164 0.0849 0.044 Uiso 1 1 calc R . .
C47 C 0.4162(4) 0.9748(4) 0.0826(3) 0.0518(14) Uani 1 1 d . . .
H47 H 0.4265 1.0102 0.0419 0.062 Uiso 1 1 calc R . .
C48 C 0.3271(3) 0.9788(3) 0.1155(3) 0.0509(14) Uani 1 1 d . . .
H48 H 0.2756 1.0155 0.0970 0.061 Uiso 1 1 calc R . .
C49 C 0.3131(3) 0.9297(3) 0.1749(3) 0.0428(12) Uani 1 1 d . . .
H49 H 0.2519 0.9333 0.1980 0.051 Uiso 1 1 calc R . .
C50 C 0.3872(3) 0.8744(3) 0.2019(2) 0.0269(9) Uani 1 1 d . . .
H50 H 0.3766 0.8409 0.2434 0.032 Uiso 1 1 calc R . .
C51 C 0.8413(3) 1.0492(2) 0.28251(19) 0.0201(7) Uani 1 1 d . A .
H51A H 0.8528 1.1183 0.2804 0.024 Uiso 1 1 calc R . .
H51B H 0.8178 1.0339 0.3292 0.024 Uiso 1 1 calc R . .
C52 C 0.7464(2) 1.1140(3) 0.1595(2) 0.0232(8) Uani 1 1 d . A .
C53 C 0.7489(3) 1.2074(3) 0.1830(3) 0.0350(10) Uani 1 1 d . . .
H53 H 0.7501 1.2201 0.2309 0.042 Uiso 1 1 calc R A .
C54 C 0.7495(3) 1.2815(3) 0.1370(3) 0.0417(12) Uani 1 1 d . A .
H54 H 0.7524 1.3446 0.1535 0.050 Uiso 1 1 calc R . .
C55 C 0.7459(3) 1.2641(3) 0.0674(3) 0.0461(13) Uani 1 1 d . . .
H55 H 0.7460 1.3152 0.0360 0.055 Uiso 1 1 calc R A .
C56 C 0.7423(4) 1.1722(3) 0.0432(3) 0.0451(12) Uani 1 1 d . A .
H56 H 0.7392 1.1603 -0.0048 0.054 Uiso 1 1 calc R . .
C57 C 0.7432(3) 1.0969(3) 0.0890(2) 0.0292(9) Uani 1 1 d . . .
H57 H 0.7415 1.0339 0.0722 0.035 Uiso 1 1 calc R A .
C58 C 0.6319(3) 1.0386(2) 0.26877(19) 0.0205(8) Uani 1 1 d . A .
C59 C 0.5526(3) 1.0850(3) 0.2392(2) 0.0236(8) Uani 1 1 d . . .
H59 H 0.5600 1.1139 0.1956 0.028 Uiso 1 1 calc R A .
C60 C 0.4626(3) 1.0893(3) 0.2730(2) 0.0281(9) Uani 1 1 d . A .
H60 H 0.4092 1.1211 0.2523 0.034 Uiso 1 1 calc R . .
C61 C 0.4506(3) 1.0474(3) 0.3368(2) 0.0264(8) Uani 1 1 d . . .
H61 H 0.3887 1.0483 0.3591 0.032 Uiso 1 1 calc R A .
C62 C 0.5306(3) 1.0039(3) 0.3676(2) 0.0255(8) Uani 1 1 d . A .
H62 H 0.5238 0.9773 0.4121 0.031 Uiso 1 1 calc R . .
C63 C 0.6202(3) 0.9993(2) 0.33384(19) 0.0208(8) Uani 1 1 d . . .
H63 H 0.6741 0.9691 0.3553 0.025 Uiso 1 1 calc R A .
C64A C 0.9941(7) 1.0244(5) 0.1846(3) 0.0220(18) Uani 0.546(15) 1 d PG A 1
C65A C 0.9943(6) 1.1193(4) 0.1671(3) 0.022(2) Uani 0.546(15) 1 d PG A 1
H65A H 0.9696 1.1646 0.1984 0.026 Uiso 0.546(15) 1 calc PR A 1
C66A C 1.0307(5) 1.1480(4) 0.1038(4) 0.027(2) Uani 0.546(15) 1 d PG A 1
H66A H 1.0308 1.2129 0.0919 0.032 Uiso 0.546(15) 1 calc PR A 1
C67A C 1.0669(4) 1.0818(7) 0.0581(2) 0.0220(18) Uani 0.546(15) 1 d PG A 1
H67A H 1.0917 1.1014 0.0148 0.026 Uiso 0.546(15) 1 calc PR A 1
C68A C 1.0667(5) 0.9868(6) 0.0756(3) 0.030(3) Uani 0.546(15) 1 d PG A 1
H68A H 1.0914 0.9415 0.0443 0.035 Uiso 0.546(15) 1 calc PR A 1
C69A C 1.0303(7) 0.9581(4) 0.1388(4) 0.023(2) Uani 0.546(15) 1 d PG A 1
H69A H 1.0302 0.8932 0.1508 0.028 Uiso 0.546(15) 1 calc PR A 1
C70 C 1.0418(2) 1.0600(2) 0.32300(19) 0.0198(7) Uani 1 1 d . A 1
C64B C 0.9994(9) 1.0113(7) 0.1774(4) 0.025(2) Uani 0.454(15) 1 d PG A 2
C65B C 1.0170(8) 1.1000(6) 0.1495(5) 0.034(3) Uani 0.454(15) 1 d PG A 2
H65B H 0.9993 1.1550 0.1743 0.041 Uiso 0.454(15) 1 calc PR A 2
C66B C 1.0605(7) 1.1083(6) 0.0853(4) 0.024(2) Uani 0.454(15) 1 d PG A 2
H66B H 1.0725 1.1690 0.0663 0.029 Uiso 0.454(15) 1 calc PR A 2
C67B C 1.0864(5) 1.0279(8) 0.0491(3) 0.025(2) Uani 0.454(15) 1 d PG A 2
H67B H 1.1162 1.0336 0.0052 0.030 Uiso 0.454(15) 1 calc PR A 2
C68B C 1.0689(6) 0.9392(7) 0.0770(4) 0.029(3) Uani 0.454(15) 1 d PG A 2
H68B H 1.0866 0.8843 0.0522 0.035 Uiso 0.454(15) 1 calc PR A 2
C69B C 1.0254(9) 0.9309(6) 0.1412(5) 0.024(2) Uani 0.454(15) 1 d PG A 2
H69B H 1.0134 0.8702 0.1602 0.029 Uiso 0.454(15) 1 calc PR A 2
C71 C 1.0172(3) 1.0730(3) 0.3915(2) 0.0305(9) Uani 1 1 d . . .
H71 H 0.9549 1.0515 0.4075 0.037 Uiso 1 1 calc R A 1
C72 C 1.0820(3) 1.1167(3) 0.4364(2) 0.0375(10) Uani 1 1 d . A .
H72 H 1.0645 1.1246 0.4832 0.045 Uiso 1 1 calc R . .
C73 C 1.1736(3) 1.1494(3) 0.4135(2) 0.0276(9) Uani 1 1 d . . .
H73 H 1.2188 1.1785 0.4446 0.033 Uiso 1 1 calc R A .
C74 C 1.1975(2) 1.1391(3) 0.3455(2) 0.0225(8) Uani 1 1 d . A .
H74 H 1.2589 1.1630 0.3295 0.027 Uiso 1 1 calc R . .
C75 C 1.1330(2) 1.0941(2) 0.29989(19) 0.0195(7) Uani 1 1 d . . .
H75 H 1.1508 1.0866 0.2531 0.023 Uiso 1 1 calc R A 1
C76A C 0.9736(4) 0.6249(4) 0.0786(3) 0.0583(15) Uani 0.517(10) 1 d P B 1
H76A H 1.0052 0.5634 0.0708 0.070 Uiso 0.517(10) 1 calc PR B 1
H76B H 0.9797 0.6391 0.1283 0.070 Uiso 0.517(10) 1 calc PR B 1
C77A C 0.8696(4) 0.6132(5) 0.0627(3) 0.0583(15) Uani 0.517(10) 1 d P B 1
H77A H 0.8362 0.6742 0.0684 0.070 Uiso 0.517(10) 1 calc PR B 1
H77B H 0.8392 0.5673 0.0947 0.070 Uiso 0.517(10) 1 calc PR B 1
Cl3A Cl 1.04173(19) 0.7106(4) 0.0344(3) 0.0532(16) Uani 0.517(10) 1 d P B 1
Cl4A Cl 0.8548(5) 0.5727(6) -0.0226(4) 0.080(2) Uani 0.517(10) 1 d P B 1
C76B C 0.9736(4) 0.6249(4) 0.0786(3) 0.0583(15) Uani 0.483(10) 1 d P B 2
H76C H 1.0024 0.5640 0.0922 0.070 Uiso 0.483(10) 1 calc PR B 2
H76D H 0.9838 0.6709 0.1165 0.070 Uiso 0.483(10) 1 calc PR B 2
C77B C 0.8696(4) 0.6132(5) 0.0627(3) 0.0583(15) Uani 0.483(10) 1 d P B 2
H77C H 0.8441 0.6764 0.0517 0.070 Uiso 0.483(10) 1 calc PR B 2
H77D H 0.8363 0.5923 0.1052 0.070 Uiso 0.483(10) 1 calc PR B 2
Cl3B Cl 1.0314(3) 0.6700(3) -0.0038(4) 0.0678(19) Uani 0.483(10) 1 d P B 2
Cl4B Cl 0.8288(3) 0.5317(4) -0.0074(2) 0.0476(10) Uani 0.483(10) 1 d P B 2
C78 C 0.3680(3) 0.2986(3) 0.0634(2) 0.0336(10) Uani 1 1 d . . .
H78A H 0.3669 0.3663 0.0761 0.040 Uiso 1 1 calc R . .
H78B H 0.3612 0.2939 0.0128 0.040 Uiso 1 1 calc R . .
C79 C 0.2827(3) 0.2487(4) 0.0962(2) 0.0408(11) Uani 1 1 d . . .
H79A H 0.2878 0.1801 0.0876 0.049 Uiso 1 1 calc R . .
H79B H 0.2209 0.2702 0.0747 0.049 Uiso 1 1 calc R . .

loop_
_atom_site_aniso_label
_atom_site_aniso_U_11
_atom_site_aniso_U_22
_atom_site_aniso_U_33
_atom_site_aniso_U_23
_atom_site_aniso_U_13
_atom_site_aniso_U_12
Cu1 0.0082(2) 0.0162(3) 0.0185(3) -0.0026(2) -0.00220(19) -0.0003(2)
Cu2 0.0091(2) 0.0163(3) 0.0203(3) -0.0020(2) -0.00295(19) -0.0003(2)
Cu3 0.0129(2) 0.0153(3) 0.0182(3) -0.0055(2) -0.00267(19) -0.0010(2)
P1 0.0097(4) 0.0166(4) 0.0218(5) -0.0009(4) -0.0038(3) 0.0000(3)
P2 0.0075(4) 0.0182(4) 0.0194(4) -0.0028(3) -0.0034(3) 0.0001(3)
P3 0.0076(4) 0.0156(4) 0.0163(4) -0.0056(3) -0.0016(3) -0.0007(3)
P4 0.0099(4) 0.0141(4) 0.0182(4) -0.0049(3) -0.0040(3) 0.0007(3)
P5 0.0120(4) 0.0145(4) 0.0193(5) -0.0036(3) -0.0050(3) -0.0031(3)
P6 0.0135(4) 0.0140(4) 0.0247(5) -0.0062(4) -0.0073(3) 0.0011(3)
Cl1 0.0114(4) 0.0202(4) 0.0176(4) -0.0059(3) -0.0006(3) -0.0024(3)
Cl2 0.0099(3) 0.0172(4) 0.0159(4) -0.0048(3) -0.0026(3) -0.0009(3)
Cl3 0.0281(5) 0.0282(5) 0.0168(4) -0.0043(3) 0.0005(3) -0.0043(4)
Cl6 0.0334(5) 0.0356(6) 0.0587(7) 0.0041(5) 0.0006(5) 0.0054(5)
Cl7 0.0378(5) 0.0354(5) 0.0288(5) -0.0085(4) -0.0006(4) -0.0010(4)
C1 0.0092(15) 0.0215(18) 0.0221(18) -0.0004(14) -0.0044(13) 0.0010(14)
C2 0.0140(17) 0.0172(18) 0.041(2) -0.0053(16) -0.0011(15) 0.0023(15)
C3 0.0214(19) 0.0211(19) 0.043(3) -0.0081(17) 0.0018(17) 0.0001(16)
C4 0.032(2) 0.038(3) 0.056(3) -0.026(2) 0.007(2) -0.007(2)
C5 0.033(3) 0.025(2) 0.101(5) -0.028(3) 0.008(3) 0.003(2)
C6 0.028(2) 0.025(2) 0.093(4) -0.011(2) -0.007(3) 0.0081(19)
C7 0.023(2) 0.021(2) 0.062(3) 0.003(2) -0.004(2) 0.0019(17)
C8 0.0125(16) 0.028(2) 0.0222(19) 0.0068(16) -0.0069(14) -0.0042(15)
C9 0.0197(18) 0.034(2) 0.028(2) 0.0053(17) -0.0011(16) -0.0033(17)
C10 0.026(2) 0.054(3) 0.030(2) 0.005(2) 0.0024(18) -0.007(2)
C11 0.028(2) 0.072(4) 0.038(3) 0.023(3) -0.002(2) -0.012(2)
C12 0.028(2) 0.045(3) 0.048(3) 0.021(2) -0.012(2) -0.019(2)
C13 0.0224(19) 0.031(2) 0.036(2) 0.0106(18) -0.0124(17) -0.0063(17)
C14 0.0090(15) 0.0223(18) 0.028(2) -0.0064(15) -0.0039(14) -0.0045(14)
C15 0.0165(18) 0.030(2) 0.046(3) -0.0074(19) 0.0061(17) -0.0002(17)
C16 0.019(2) 0.036(2) 0.075(4) -0.028(2) 0.010(2) 0.0023(19)
C17 0.027(2) 0.072(4) 0.054(3) -0.045(3) -0.003(2) 0.010(2)
C18 0.036(3) 0.110(5) 0.027(2) -0.007(3) 0.004(2) 0.021(3)
C19 0.026(2) 0.050(3) 0.029(2) 0.001(2) 0.0010(17) 0.014(2)
C20 0.0125(16) 0.0193(17) 0.0234(19) -0.0016(15) -0.0062(14) -0.0015(14)
C21 0.0155(17) 0.0258(19) 0.026(2) -0.0052(16) 0.0005(15) 0.0008(15)
C22 0.0104(17) 0.033(2) 0.040(2) -0.0023(18) -0.0034(16) -0.0011(16)
C23 0.0164(18) 0.041(2) 0.032(2) -0.0094(18) -0.0095(16) -0.0085(17)
C24 0.023(2) 0.059(3) 0.041(3) -0.031(2) -0.0022(19) -0.004(2)
C25 0.0143(18) 0.052(3) 0.042(3) -0.024(2) 0.0004(17) 0.0033(19)
C26 0.0106(15) 0.0172(16) 0.0165(17) -0.0035(13) -0.0012(13) 0.0007(13)
C27 0.0065(14) 0.0198(17) 0.0196(18) -0.0035(14) -0.0013(12) 0.0029(13)
C28 0.0172(17) 0.0245(19) 0.0236(19) -0.0032(15) 0.0024(14) -0.0021(15)
C29 0.0206(18) 0.033(2) 0.027(2) 0.0035(17) 0.0067(16) 0.0010(17)
C30 0.0229(19) 0.043(2) 0.0163(18) -0.0059(17) 0.0018(15) 0.0052(18)
C31 0.0138(17) 0.032(2) 0.025(2) -0.0095(16) -0.0007(14) 0.0002(16)
C32 0.0086(15) 0.0279(19) 0.0234(19) -0.0047(15) -0.0020(13) 0.0008(15)
C33 0.0177(17) 0.0192(17) 0.0156(17) -0.0028(14) 0.0015(13) -0.0008(14)
C34 0.0176(18) 0.0241(19) 0.028(2) -0.0033(16) -0.0012(15) -0.0002(16)
C35 0.0204(19) 0.029(2) 0.032(2) -0.0043(17) -0.0087(16) -0.0106(17)
C36 0.036(2) 0.0188(19) 0.029(2) -0.0067(16) 0.0030(17) -0.0105(17)
C37 0.030(2) 0.0206(19) 0.033(2) -0.0081(16) -0.0025(17) 0.0057(17)
C38 0.0181(17) 0.0201(18) 0.026(2) -0.0045(15) -0.0031(15) -0.0001(15)
C39 0.0193(17) 0.0161(17) 0.0172(17) -0.0021(14) -0.0007(14) -0.0016(14)
C40 0.0208(18) 0.0232(19) 0.029(2) -0.0065(16) -0.0017(16) -0.0026(16)
C41 0.027(2) 0.036(2) 0.031(2) -0.0143(18) -0.0073(17) -0.0086(19)
C42 0.037(2) 0.0202(19) 0.027(2) -0.0132(16) 0.0029(17) -0.0094(17)
C43 0.0269(19) 0.0172(18) 0.026(2) -0.0053(15) 0.0014(16) -0.0003(16)
C44 0.0169(17) 0.0196(17) 0.0187(18) -0.0021(14) -0.0022(14) -0.0021(14)
C45 0.0139(17) 0.0171(17) 0.032(2) -0.0023(16) -0.0077(15) 0.0011(14)
C46 0.030(2) 0.035(2) 0.045(3) 0.009(2) -0.0140(19) 0.0012(19)
C47 0.040(3) 0.051(3) 0.065(3) 0.029(3) -0.017(2) 0.008(2)
C48 0.029(2) 0.036(3) 0.087(4) 0.014(3) -0.024(3) 0.010(2)
C49 0.021(2) 0.030(2) 0.078(4) -0.005(2) -0.011(2) 0.0080(18)
C50 0.0176(18) 0.0227(19) 0.040(2) -0.0059(17) -0.0073(16) 0.0066(16)
C51 0.0184(17) 0.0167(17) 0.0250(19) -0.0109(14) -0.0104(14) 0.0004(14)
C52 0.0111(16) 0.0177(18) 0.041(2) -0.0008(16) -0.0042(15) -0.0027(14)
C53 0.032(2) 0.020(2) 0.053(3) -0.0024(19) -0.017(2) 0.0042(18)
C54 0.025(2) 0.017(2) 0.082(4) 0.008(2) -0.007(2) -0.0007(17)
C55 0.036(2) 0.029(2) 0.074(4) 0.028(2) 0.022(2) 0.009(2)
C56 0.055(3) 0.038(3) 0.043(3) 0.014(2) 0.024(2) 0.014(2)
C57 0.028(2) 0.0215(19) 0.039(2) 0.0045(17) 0.0095(17) 0.0060(17)
C58 0.0190(17) 0.0155(17) 0.027(2) -0.0137(15) -0.0091(15) -0.0017(14)
C59 0.0213(18) 0.0208(18) 0.029(2) -0.0062(16) -0.0078(15) 0.0052(16)
C60 0.0158(18) 0.031(2) 0.037(2) -0.0138(18) -0.0096(16) 0.0092(17)
C61 0.0185(18) 0.029(2) 0.032(2) -0.0147(17) -0.0031(16) 0.0030(16)
C62 0.027(2) 0.0242(19) 0.025(2) -0.0094(16) -0.0009(16) 0.0021(16)
C63 0.0158(17) 0.0197(18) 0.027(2) -0.0098(15) -0.0071(14) 0.0038(15)
C64A 0.016(3) 0.039(4) 0.011(3) 0.000(2) -0.004(2) -0.008(3)
C65A 0.014(4) 0.032(5) 0.019(4) 0.004(4) -0.009(3) -0.011(3)
C66A 0.015(4) 0.035(5) 0.029(5) 0.005(4) -0.002(3) -0.009(4)
C67A 0.016(3) 0.039(4) 0.011(3) 0.000(2) -0.004(2) -0.008(3)
C68A 0.032(5) 0.035(7) 0.021(5) -0.006(5) 0.000(3) -0.012(5)
C69A 0.010(4) 0.038(5) 0.021(5) -0.003(4) -0.001(3) -0.002(4)
C70 0.0121(16) 0.0198(17) 0.027(2) -0.0064(15) -0.0077(14) -0.0027(14)
C64B 0.012(3) 0.034(5) 0.028(4) 0.011(3) -0.007(3) -0.007(3)
C65B 0.042(8) 0.032(6) 0.027(7) 0.006(6) -0.004(5) -0.024(6)
C66B 0.022(4) 0.034(5) 0.017(4) 0.003(3) -0.010(3) -0.018(3)
C67B 0.012(3) 0.034(5) 0.028(4) 0.011(3) -0.007(3) -0.007(3)
C68B 0.016(5) 0.044(7) 0.027(5) 0.001(6) 0.001(4) -0.015(5)
C69B 0.022(4) 0.034(5) 0.017(4) 0.003(3) -0.010(3) -0.018(3)
C71 0.0194(19) 0.046(2) 0.026(2) -0.0084(18) -0.0037(16) -0.0108(18)
C72 0.026(2) 0.057(3) 0.028(2) -0.017(2) -0.0010(17) -0.007(2)
C73 0.0168(18) 0.033(2) 0.033(2) -0.0149(17) -0.0085(16) 0.0007(17)
C74 0.0083(16) 0.0231(18) 0.036(2) -0.0072(16) -0.0048(15) -0.0007(14)
C75 0.0157(17) 0.0202(18) 0.0228(19) -0.0069(14) -0.0037(14) 0.0046(15)
C76A 0.047(3) 0.073(4) 0.055(3) -0.010(3) 0.018(3) -0.013(3)
C77A 0.054(3) 0.075(4) 0.046(3) -0.015(3) -0.002(3) 0.004(3)
Cl3A 0.0399(13) 0.070(3) 0.049(2) 0.029(2) 0.0026(12) 0.0041(14)
Cl4A 0.063(3) 0.090(4) 0.088(4) -0.062(3) -0.043(3) 0.044(3)
C76B 0.047(3) 0.073(4) 0.055(3) -0.010(3) 0.018(3) -0.013(3)
C77B 0.054(3) 0.075(4) 0.046(3) -0.015(3) -0.002(3) 0.004(3)
Cl3B 0.0551(19) 0.053(2) 0.096(5) 0.013(3) 0.029(2) 0.0034(16)
Cl4B 0.0447(18) 0.047(2) 0.0506(18) -0.0209(16) 0.0035(14) 0.0055(15)
C78 0.022(2) 0.043(2) 0.035(2) 0.000(2) -0.0049(17) -0.0080(19)
C79 0.039(2) 0.053(3) 0.030(2) -0.010(2) -0.0016(19) -0.019(2)

loop_
_atom_type_symbol
_atom_type_description
_atom_type_scat_dispersion_real
_atom_type_scat_dispersion_imag
_atom_type_scat_source
C C 0.0181 0.0091 'International Tables Vol C Tables 4.2.6.8 and 6.1.1.4'
H H 0.0000 0.0000 'International Tables Vol C Tables 4.2.6.8 and 6.1.1.4'
P P 0.2955 0.4335 'International Tables Vol C Tables 4.2.6.8 and 6.1.1.4'
Cl Cl 0.3639 0.7018 'International Tables Vol C Tables 4.2.6.8 and 6.1.1.4'
Cu Cu -1.9646 0.5888 'International Tables Vol C Tables 4.2.6.8 and 6.1.1.4'

loop_
_geom_angle_atom_site_label_1
_geom_angle_atom_site_label_2
_geom_angle_atom_site_label_3
_geom_angle
_geom_angle_publ_flag
P3 Cu1 P1 121.32(4) ?
P3 Cu1 Cl2 116.11(4) ?
P1 Cu1 Cl2 108.96(4) ?
P3 Cu1 Cl1 109.70(4) ?
P1 Cu1 Cl1 98.56(4) ?
Cl2 Cu1 Cl1 98.13(4) ?
P3 Cu1 Cu2 147.68(3) ?
P1 Cu1 Cu2 89.94(3) ?
Cl2 Cu1 Cu2 52.39(3) ?
Cl1 Cu1 Cu2 52.43(3) ?
P5 Cu2 P2 132.47(4) ?
P5 Cu2 Cl2 107.42(4) ?
P2 Cu2 Cl2 108.90(4) ?
P5 Cu2 Cl1 100.60(4) ?
P2 Cu2 Cl1 103.31(4) ?
Cl2 Cu2 Cl1 98.39(4) ?
P5 Cu2 Cu1 133.20(3) ?
P2 Cu2 Cu1 93.66(3) ?
Cl2 Cu2 Cu1 51.83(3) ?
Cl1 Cu2 Cu1 53.29(3) ?
P6 Cu3 P4 114.26(4) ?
P6 Cu3 Cl3 118.71(5) ?
P4 Cu3 Cl3 102.32(5) ?
P6 Cu3 Cl2 115.95(4) ?
P4 Cu3 Cl2 104.73(4) ?
Cl3 Cu3 Cl2 98.58(4) ?
C2 P1 C8 105.37(18) yes
C2 P1 C1 103.83(16) yes
C8 P1 C1 103.33(16) yes
C2 P1 Cu1 120.78(13) ?
C8 P1 Cu1 108.11(11) ?
C1 P1 Cu1 113.81(11) ?
C14 P2 C20 103.60(16) yes
C14 P2 C1 106.57(17) yes
C20 P2 C1 100.82(16) yes
C14 P2 Cu2 116.90(12) ?
C20 P2 Cu2 116.61(12) ?
C1 P2 Cu2 110.69(11) ?
C27 P3 C33 103.84(16) yes
C27 P3 C26 99.45(15) yes
C33 P3 C26 105.39(16) yes
C27 P3 Cu1 111.06(11) ?
C33 P3 Cu1 115.74(11) ?
C26 P3 Cu1 119.17(11) ?
C45 P4 C39 102.57(16) yes
C45 P4 C26 102.75(16) yes
C39 P4 C26 101.63(16) yes
C45 P4 Cu3 111.92(12) ?
C39 P4 Cu3 114.00(12) ?
C26 P4 Cu3 121.69(11) ?
C64A P5 C70 102.6(3) yes
C64A P5 C51 104.6(3) yes
C70 P5 C51 101.07(16) yes
C70 P5 C64B 106.1(4) yes
C51 P5 C64B 109.3(4) yes
C64A P5 Cu2 122.2(2) yes
C70 P5 Cu2 111.79(12) ?
C51 P5 Cu2 112.12(13) ?
C64B P5 Cu2 115.4(3) ?
C52 P6 C58 102.07(17) yes
C52 P6 C51 102.85(17) yes
C58 P6 C51 101.47(16) yes
C52 P6 Cu3 118.23(13) ?
C58 P6 Cu3 107.30(12) ?
C51 P6 Cu3 122.00(12) ?
Cu2 Cl1 Cu1 74.28(4) yes
Cu1 Cl2 Cu2 75.78(3) yes
Cu1 Cl2 Cu3 103.34(4) yes
Cu2 Cl2 Cu3 105.82(4) yes
P2 C1 P1 112.62(18) yes
P2 C1 H1A 109.1 ?
P1 C1 H1A 109.1 ?
P2 C1 H1B 109.1 ?
P1 C1 H1B 109.1 ?
H1A C1 H1B 107.8 ?
C3 C2 C7 119.9(4) ?
C3 C2 P1 118.3(3) ?
C7 C2 P1 121.7(3) ?
C2 C3 C4 120.1(4) ?
C2 C3 H3 120.0 ?
C4 C3 H3 120.0 ?
C5 C4 C3 118.9(5) ?
C5 C4 H4 120.5 ?
C3 C4 H4 120.5 ?
C6 C5 C4 121.6(4) ?
C6 C5 H5 119.2 ?
C4 C5 H5 119.2 ?
C5 C6 C7 119.7(4) ?
C5 C6 H6 120.1 ?
C7 C6 H6 120.1 ?
C6 C7 C2 119.7(5) ?
C6 C7 H7 120.1 ?
C2 C7 H7 120.1 ?
C9 C8 C13 119.3(4) ?
C9 C8 P1 117.2(3) ?
C13 C8 P1 122.5(3) ?
C10 C9 C8 121.0(4) ?
C10 C9 H9 119.5 ?
C8 C9 H9 119.5 ?
C11 C10 C9 119.6(5) ?
C11 C10 H10 120.2 ?
C9 C10 H10 120.2 ?
C12 C11 C10 120.1(4) ?
C12 C11 H11 119.9 ?
C10 C11 H11 119.9 ?
C11 C12 C13 121.2(4) ?
C11 C12 H12 119.4 ?
C13 C12 H12 119.4 ?
C8 C13 C12 118.9(4) ?
C8 C13 H13 120.6 ?
C12 C13 H13 120.6 ?
C19 C14 C15 118.9(4) ?
C19 C14 P2 117.8(3) ?
C15 C14 P2 123.3(3) ?
C16 C15 C14 120.3(4) ?
C16 C15 H15 119.9 ?
C14 C15 H15 119.9 ?
C17 C16 C15 121.2(5) ?
C17 C16 H16 119.4 ?
C15 C16 H16 119.4 ?
C16 C17 C18 120.1(4) ?
C16 C17 H17 119.9 ?
C18 C17 H17 119.9 ?
C17 C18 C19 119.0(5) ?
C17 C18 H18 120.5 ?
C19 C18 H18 120.5 ?
C14 C19 C18 120.5(4) ?
C14 C19 H19 119.7 ?
C18 C19 H19 119.7 ?
C21 C20 C25 118.1(3) ?
C21 C20 P2 123.8(3) ?
C25 C20 P2 118.0(3) ?
C22 C21 C20 120.7(4) ?
C22 C21 H21 119.7 ?
C20 C21 H21 119.7 ?
C23 C22 C21 120.5(3) ?
C23 C22 H22 119.7 ?
C21 C22 H22 119.7 ?
C22 C23 C24 119.6(4) ?
C22 C23 H23 120.2 ?
C24 C23 H23 120.2 ?
C25 C24 C23 119.8(4) ?
C25 C24 H24 120.1 ?
C23 C24 H24 120.1 ?
C24 C25 C20 121.1(4) ?
C24 C25 H25 119.5 ?
C20 C25 H25 119.5 ?
P4 C26 P3 116.02(17) yes
P4 C26 H26A 108.3 ?
P3 C26 H26A 108.3 ?
P4 C26 H26B 108.3 ?
P3 C26 H26B 108.3 ?
H26A C26 H26B 107.4 ?
C28 C27 C32 118.9(3) ?
C28 C27 P3 124.1(3) ?
C32 C27 P3 117.0(3) ?
C29 C28 C27 120.0(3) ?
C29 C28 H28 120.0 ?
C27 C28 H28 120.0 ?
C28 C29 C30 120.6(4) ?
C28 C29 H29 119.7 ?
C30 C29 H29 119.7 ?
C31 C30 C29 119.3(3) ?
C31 C30 H30 120.3 ?
C29 C30 H30 120.3 ?
C30 C31 C32 120.8(4) ?
C30 C31 H31 119.6 ?
C32 C31 H31 119.6 ?
C31 C32 C27 120.4(3) ?
C31 C32 H32 119.8 ?
C27 C32 H32 119.8 ?
C34 C33 C38 118.7(3) ?
C34 C33 P3 124.7(3) ?
C38 C33 P3 116.6(3) ?
C33 C34 C35 120.2(3) ?
C33 C34 H34 119.9 ?
C35 C34 H34 119.9 ?
C34 C35 C36 120.1(3) ?
C34 C35 H35 120.0 ?
C36 C35 H35 120.0 ?
C37 C36 C35 119.9(3) ?
C37 C36 H36 120.0 ?
C35 C36 H36 120.0 ?
C36 C37 C38 120.0(4) ?
C36 C37 H37 120.0 ?
C38 C37 H37 120.0 ?
C37 C38 C33 121.0(3) ?
C37 C38 H38 119.5 ?
C33 C38 H38 119.5 ?
C40 C39 C44 119.2(3) ?
C40 C39 P4 123.8(3) ?
C44 C39 P4 117.0(3) ?
C39 C40 C41 120.2(4) ?
C39 C40 H40 119.9 ?
C41 C40 H40 119.9 ?
C42 C41 C40 120.2(4) ?
C42 C41 H41 119.9 ?
C40 C41 H41 119.9 ?
C43 C42 C41 119.6(3) ?
C43 C42 H42 120.2 ?
C41 C42 H42 120.2 ?
C44 C43 C42 120.5(3) ?
C44 C43 H43 119.8 ?
C42 C43 H43 119.8 ?
C43 C44 C39 120.2(3) ?
C43 C44 H44 119.9 ?
C39 C44 H44 119.9 ?
C46 C45 C50 118.9(3) ?
C46 C45 P4 116.4(3) ?
C50 C45 P4 124.7(3) ?
C45 C46 C47 119.7(4) ?
C45 C46 H46 120.1 ?
C47 C46 H46 120.1 ?
C48 C47 C46 120.8(5) ?
C48 C47 H47 119.6 ?
C46 C47 H47 119.6 ?
C49 C48 C47 119.6(4) ?
C49 C48 H48 120.2 ?
C47 C48 H48 120.2 ?
C48 C49 C50 120.8(4) ?
C48 C49 H49 119.6 ?
C50 C49 H49 119.6 ?
C49 C50 C45 120.1(4) ?
C49 C50 H50 119.9 ?
C45 C50 H50 119.9 ?
P5 C51 P6 113.58(18) yes
P5 C51 H51A 108.8 ?
P6 C51 H51A 108.8 ?
P5 C51 H51B 108.8 ?
P6 C51 H51B 108.8 ?
H51A C51 H51B 107.7 ?
C57 C52 C53 118.8(4) ?
C57 C52 P6 120.0(3) ?
C53 C52 P6 121.1(3) ?
C54 C53 C52 120.6(4) ?
C54 C53 H53 119.7 ?
C52 C53 H53 119.7 ?
C55 C54 C53 120.3(4) ?
C55 C54 H54 119.9 ?
C53 C54 H54 119.9 ?
C54 C55 C56 119.9(4) ?
C54 C55 H55 120.0 ?
C56 C55 H55 120.0 ?
C55 C56 C57 120.3(5) ?
C55 C56 H56 119.8 ?
C57 C56 H56 119.8 ?
C56 C57 C52 120.0(4) ?
C56 C57 H57 120.0 ?
C52 C57 H57 120.0 ?
C59 C58 C63 118.6(3) ?
C59 C58 P6 121.1(3) ?
C63 C58 P6 119.8(3) ?
C60 C59 C58 120.6(4) ?
C60 C59 H59 119.7 ?
C58 C59 H59 119.7 ?
C61 C60 C59 120.4(3) ?
C61 C60 H60 119.8 ?
C59 C60 H60 119.8 ?
C60 C61 C62 119.1(4) ?
C60 C61 H61 120.4 ?
C62 C61 H61 120.4 ?
C63 C62 C61 120.5(4) ?
C63 C62 H62 119.8 ?
C61 C62 H62 119.8 ?
C62 C63 C58 120.7(3) ?
C62 C63 H63 119.7 ?
C58 C63 H63 119.7 ?
C65A C64A C69A 120.0 ?
C65A C64A P5 119.7(4) ?
C69A C64A P5 120.1(4) ?
C64A C65A C66A 120.0 ?
C64A C65A H65A 120.0 ?
C66A C65A H65A 120.0 ?
C67A C66A C65A 120.0 ?
C67A C66A H66A 120.0 ?
C65A C66A H66A 120.0 ?
C68A C67A C66A 120.0 ?
C68A C67A H67A 120.0 ?
C66A C67A H67A 120.0 ?
C67A C68A C69A 120.0 ?
C67A C68A H68A 120.0 ?
C69A C68A H68A 120.0 ?
C68A C69A C64A 120.0 ?
C68A C69A H69A 120.0 ?
C64A C69A H69A 120.0 ?
C71 C70 C75 118.9(3) ?
C71 C70 P5 118.7(3) ?
C75 C70 P5 122.2(3) ?
C65B C64B C69B 120.0 ?
C65B C64B P5 124.5(5) ?
C69B C64B P5 114.9(5) ?
C64B C65B C66B 120.0 ?
C64B C65B H65B 120.0 ?
C66B C65B H65B 120.0 ?
C67B C66B C65B 120.0 ?
C67B C66B H66B 120.0 ?
C65B C66B H66B 120.0 ?
C66B C67B C68B 120.0 ?
C66B C67B H67B 120.0 ?
C68B C67B H67B 120.0 ?
C69B C68B C67B 120.0 ?
C69B C68B H68B 120.0 ?
C67B C68B H68B 120.0 ?
C68B C69B C64B 120.0 ?
C68B C69B H69B 120.0 ?
C64B C69B H69B 120.0 ?
C72 C71 C70 120.7(4) ?
C72 C71 H71 119.6 ?
C70 C71 H71 119.6 ?
C71 C72 C73 120.3(4) ?
C71 C72 H72 119.8 ?
C73 C72 H72 119.8 ?
C74 C73 C72 119.4(4) ?
C74 C73 H73 120.3 ?
C72 C73 H73 120.3 ?
C73 C74 C75 120.8(3) ?
C73 C74 H74 119.6 ?
C75 C74 H74 119.6 ?
C74 C75 C70 119.9(3) ?
C74 C75 H75 120.0 ?
C70 C75 H75 120.0 ?
C77A C76A Cl3A 118.6(5) ?
C77A C76A H76A 107.7 ?
Cl3A C76A H76A 107.7 ?
C77A C76A H76B 107.7 ?
Cl3A C76A H76B 107.7 ?
H76A C76A H76B 107.1 ?
C76A C77A Cl4A 109.7(5) ?
C76A C77A H77A 109.7 ?
Cl4A C77A H77A 109.7 ?
C76A C77A H77B 109.7 ?
Cl4A C77A H77B 109.7 ?
H77A C77A H77B 108.2 ?
C79 C78 Cl6 112.3(3) ?
C79 C78 H78A 109.1 ?
Cl6 C78 H78A 109.1 ?
C79 C78 H78B 109.1 ?
Cl6 C78 H78B 109.1 ?
H78A C78 H78B 107.9 ?
C78 C79 Cl7 112.8(3) ?
C78 C79 H79A 109.0 ?
Cl7 C79 H79A 109.0 ?
C78 C79 H79B 109.0 ?
Cl7 C79 H79B 109.0 ?
H79A C79 H79B 107.8 ?

loop_
_geom_bond_atom_site_label_1
_geom_bond_atom_site_label_2
_geom_bond_distance
_geom_bond_publ_flag
Cu1 P3 2.2524(10) yes
Cu1 P1 2.2680(12) yes
Cu1 Cl2 2.3848(11) yes
Cu1 Cl1 2.4490(11) yes
Cu1 Cu2 2.9406(11) ?
Cu2 P5 2.2295(11) yes
Cu2 P2 2.2302(11) yes
Cu2 Cl2 2.4032(12) yes
Cu2 Cl1 2.4212(11) yes
Cu3 P6 2.2513(11) yes
Cu3 P4 2.2966(11) yes
Cu3 Cl3 2.3055(11) yes
Cu3 Cl2 2.4697(11) yes
P1 C2 1.822(4) yes
P1 C8 1.838(4) yes
P1 C1 1.853(3) yes
P2 C14 1.819(4) yes
P2 C20 1.832(4) yes
P2 C1 1.852(4) yes
P3 C27 1.833(3) yes
P3 C33 1.839(4) yes
P3 C26 1.853(3) yes
P4 C45 1.831(3) yes
P4 C39 1.832(4) yes
P4 C26 1.849(3) yes
P5 C64A 1.766(4) yes
P5 C70 1.835(4) yes
P5 C51 1.838(3) yes
P5 C64B 1.877(6) yes
P6 C52 1.822(4) yes
P6 C58 1.837(4) yes
P6 C51 1.857(3) yes
Cl6 C78 1.781(4) ?
Cl7 C79 1.792(4) ?
C1 H1A 0.9900 ?
C1 H1B 0.9900 ?
C2 C3 1.384(6) ?
C2 C7 1.410(5) ?
C3 C4 1.399(6) ?
C3 H3 0.9500 ?
C4 C5 1.394(8) ?
C4 H4 0.9500 ?
C5 C6 1.367(8) ?
C5 H5 0.9500 ?
C6 C7 1.390(6) ?
C6 H6 0.9500 ?
C7 H7 0.9500 ?
C8 C9 1.391(6) ?
C8 C13 1.397(5) ?
C9 C10 1.388(6) ?
C9 H9 0.9500 ?
C10 C11 1.379(7) ?
C10 H10 0.9500 ?
C11 C12 1.373(7) ?
C11 H11 0.9500 ?
C12 C13 1.398(6) ?
C12 H12 0.9500 ?
C13 H13 0.9500 ?
C14 C19 1.381(6) ?
C14 C15 1.396(5) ?
C15 C16 1.380(6) ?
C15 H15 0.9500 ?
C16 C17 1.352(8) ?
C16 H16 0.9500 ?
C17 C18 1.397(8) ?
C17 H17 0.9500 ?
C18 C19 1.405(6) ?
C18 H18 0.9500 ?
C19 H19 0.9500 ?
C20 C21 1.388(5) ?
C20 C25 1.396(5) ?
C21 C22 1.383(6) ?
C21 H21 0.9500 ?
C22 C23 1.371(6) ?
C22 H22 0.9500 ?
C23 C24 1.391(6) ?
C23 H23 0.9500 ?
C24 C25 1.376(6) ?
C24 H24 0.9500 ?
C25 H25 0.9500 ?
C26 H26A 0.9900 ?
C26 H26B 0.9900 ?
C27 C28 1.396(5) ?
C27 C32 1.398(5) ?
C28 C29 1.391(5) ?
C28 H28 0.9500 ?
C29 C30 1.394(6) ?
C29 H29 0.9500 ?
C30 C31 1.373(6) ?
C30 H30 0.9500 ?
C31 C32 1.389(5) ?
C31 H31 0.9500 ?
C32 H32 0.9500 ?
C33 C34 1.382(5) ?
C33 C38 1.389(5) ?
C34 C35 1.389(5) ?
C34 H34 0.9500 ?
C35 C36 1.390(6) ?
C35 H35 0.9500 ?
C36 C37 1.364(6) ?
C36 H36 0.9500 ?
C37 C38 1.381(5) ?
C37 H37 0.9500 ?
C38 H38 0.9500 ?
C39 C40 1.384(5) ?
C39 C44 1.398(5) ?
C40 C41 1.393(5) ?
C40 H40 0.9500 ?
C41 C42 1.383(6) ?
C41 H41 0.9500 ?
C42 C43 1.382(6) ?
C42 H42 0.9500 ?
C43 C44 1.382(5) ?
C43 H43 0.9500 ?
C44 H44 0.9500 ?
C45 C46 1.390(6) ?
C45 C50 1.395(5) ?
C46 C47 1.396(6) ?
C46 H46 0.9500 ?
C47 C48 1.376(7) ?
C47 H47 0.9500 ?
C48 C49 1.365(7) ?
C48 H48 0.9500 ?
C49 C50 1.390(5) ?
C49 H49 0.9500 ?
C50 H50 0.9500 ?
C51 H51A 0.9900 ?
C51 H51B 0.9900 ?
C52 C57 1.395(6) ?
C52 C53 1.398(5) ?
C53 C54 1.384(6) ?
C53 H53 0.9500 ?
C54 C55 1.377(8) ?
C54 H54 0.9500 ?
C55 C56 1.384(7) ?
C55 H55 0.9500 ?
C56 C57 1.394(6) ?
C56 H56 0.9500 ?
C57 H57 0.9500 ?
C58 C59 1.395(5) ?
C58 C63 1.395(5) ?
C59 C60 1.395(5) ?
C59 H59 0.9500 ?
C60 C61 1.388(6) ?
C60 H60 0.9500 ?
C61 C62 1.393(5) ?
C61 H61 0.9500 ?
C62 C63 1.390(5) ?
C62 H62 0.9500 ?
C63 H63 0.9500 ?
C64A C65A 1.3900 ?
C64A C69A 1.3900 ?
C65A C66A 1.3900 ?
C65A H65A 0.9500 ?
C66A C67A 1.3900 ?
C66A H66A 0.9500 ?
C67A C68A 1.3900 ?
C67A H67A 0.9500 ?
C68A C69A 1.3900 ?
C68A H68A 0.9500 ?
C69A H69A 0.9500 ?
C70 C71 1.389(5) ?
C70 C75 1.401(5) ?
C64B C65B 1.3900 ?
C64B C69B 1.3900 ?
C65B C66B 1.3900 ?
C65B H65B 0.9500 ?
C66B C67B 1.3900 ?
C66B H66B 0.9500 ?
C67B C68B 1.3900 ?
C67B H67B 0.9500 ?
C68B C69B 1.3900 ?
C68B H68B 0.9500 ?
C69B H69B 0.9500 ?
C71 C72 1.377(6) ?
C71 H71 0.9500 ?
C72 C73 1.398(6) ?
C72 H72 0.9500 ?
C73 C74 1.372(6) ?
C73 H73 0.9500 ?
C74 C75 1.391(5) ?
C74 H74 0.9500 ?
C75 H75 0.9500 ?
C76A C77A 1.454(8) ?
C76A Cl3A 1.748(6) ?
C76A H76A 0.9900 ?
C76A H76B 0.9900 ?
C77A Cl4A 1.766(7) ?
C77A H77A 0.9900 ?
C77A H77B 0.9900 ?
C78 C79 1.497(6) ?
C78 H78A 0.9900 ?
C78 H78B 0.9900 ?
C79 H79A 0.9900 ?
C79 H79B 0.9900 ?

loop_
_geom_torsion_atom_site_label_1
_geom_torsion_atom_site_label_2
_geom_torsion_atom_site_label_3
_geom_torsion_atom_site_label_4
_geom_torsion
P3 Cu1 Cu2 P5 -2.19(8)
P1 Cu1 Cu2 P5 -168.20(5)
Cl2 Cu1 Cu2 P5 77.53(5)
Cl1 Cu1 Cu2 P5 -67.32(5)
P3 Cu1 Cu2 P2 169.02(6)
P1 Cu1 Cu2 P2 3.01(4)
Cl2 Cu1 Cu2 P2 -111.26(5)
Cl1 Cu1 Cu2 P2 103.89(4)
P3 Cu1 Cu2 Cl2 -79.72(7)
P1 Cu1 Cu2 Cl2 114.27(4)
Cl1 Cu1 Cu2 Cl2 -144.86(4)
P3 Cu1 Cu2 Cl1 65.13(6)
P1 Cu1 Cu2 Cl1 -100.88(4)
Cl2 Cu1 Cu2 Cl1 144.86(4)
P3 Cu1 P1 C2 85.69(15)
Cl2 Cu1 P1 C2 -53.23(15)
Cl1 Cu1 P1 C2 -154.93(14)
Cu2 Cu1 P1 C2 -103.02(15)
P3 Cu1 P1 C8 -35.60(14)
Cl2 Cu1 P1 C8 -174.52(13)
Cl1 Cu1 P1 C8 83.78(13)
Cu2 Cu1 P1 C8 135.69(13)
P3 Cu1 P1 C1 -149.77(13)
Cl2 Cu1 P1 C1 71.31(13)
Cl1 Cu1 P1 C1 -30.39(13)
Cu2 Cu1 P1 C1 21.52(13)
P5 Cu2 P2 C14 -93.18(14)
Cl2 Cu2 P2 C14 44.75(13)
Cl1 Cu2 P2 C14 148.61(13)
Cu1 Cu2 P2 C14 95.51(13)
P5 Cu2 P2 C20 30.14(15)
Cl2 Cu2 P2 C20 168.07(13)
Cl1 Cu2 P2 C20 -88.07(14)
Cu1 Cu2 P2 C20 -141.17(13)
P5 Cu2 P2 C1 144.58(13)
Cl2 Cu2 P2 C1 -77.49(13)
Cl1 Cu2 P2 C1 26.37(13)
Cu1 Cu2 P2 C1 -26.73(13)
P1 Cu1 P3 C27 69.29(13)
Cl2 Cu1 P3 C27 -154.52(12)
Cl1 Cu1 P3 C27 -44.48(12)
Cu2 Cu1 P3 C27 -94.28(13)
P1 Cu1 P3 C33 -48.76(13)
Cl2 Cu1 P3 C33 87.44(13)
Cl1 Cu1 P3 C33 -162.52(12)
Cu2 Cu1 P3 C33 147.68(12)
P1 Cu1 P3 C26 -176.10(12)
Cl2 Cu1 P3 C26 -39.90(13)
Cl1 Cu1 P3 C26 70.14(13)
Cu2 Cu1 P3 C26 20.34(14)
P6 Cu3 P4 C45 53.64(14)
Cl3 Cu3 P4 C45 -75.99(14)
Cl2 Cu3 P4 C45 -178.43(13)
P6 Cu3 P4 C39 169.48(12)
Cl3 Cu3 P4 C39 39.85(13)
Cl2 Cu3 P4 C39 -62.59(13)
P6 Cu3 P4 C26 -68.23(13)
Cl3 Cu3 P4 C26 162.14(13)
Cl2 Cu3 P4 C26 59.71(13)
P2 Cu2 P5 C64A 85.4(4)
Cl2 Cu2 P5 C64A -53.0(4)
Cl1 Cu2 P5 C64A -155.4(4)
Cu1 Cu2 P5 C64A -106.6(4)
P2 Cu2 P5 C70 -36.61(14)
Cl2 Cu2 P5 C70 -174.97(13)
Cl1 Cu2 P5 C70 82.65(13)
Cu1 Cu2 P5 C70 131.46(13)
P2 Cu2 P5 C51 -149.29(12)
Cl2 Cu2 P5 C51 72.35(13)
Cl1 Cu2 P5 C51 -30.03(13)
Cu1 Cu2 P5 C51 18.78(13)
P2 Cu2 P5 C64B 84.8(5)
Cl2 Cu2 P5 C64B -53.6(5)
Cl1 Cu2 P5 C64B -156.0(5)
Cu1 Cu2 P5 C64B -107.2(5)
P4 Cu3 P6 C52 -109.61(13)
Cl3 Cu3 P6 C52 11.31(14)
Cl2 Cu3 P6 C52 128.42(13)
P4 Cu3 P6 C58 4.97(13)
Cl3 Cu3 P6 C58 125.88(13)
Cl2 Cu3 P6 C58 -117.00(13)
P4 Cu3 P6 C51 121.10(15)
Cl3 Cu3 P6 C51 -117.99(15)
Cl2 Cu3 P6 C51 -0.88(16)
P5 Cu2 Cl1 Cu1 136.82(4)
P2 Cu2 Cl1 Cu1 -84.58(4)
Cl2 Cu2 Cl1 Cu1 27.22(3)
P3 Cu1 Cl1 Cu2 -148.98(4)
P1 Cu1 Cl1 Cu2 83.27(4)
Cl2 Cu1 Cl1 Cu2 -27.43(3)
P3 Cu1 Cl2 Cu2 144.13(4)
P1 Cu1 Cl2 Cu2 -74.57(4)
Cl1 Cu1 Cl2 Cu2 27.44(3)
P3 Cu1 Cl2 Cu3 40.89(5)
P1 Cu1 Cl2 Cu3 -177.81(3)
Cl1 Cu1 Cl2 Cu3 -75.79(4)
Cu2 Cu1 Cl2 Cu3 -103.24(4)
P5 Cu2 Cl2 Cu1 -131.76(4)
P2 Cu2 Cl2 Cu1 79.44(4)
Cl1 Cu2 Cl2 Cu1 -27.81(3)
P5 Cu2 Cl2 Cu3 -31.64(4)
P2 Cu2 Cl2 Cu3 179.56(3)
Cl1 Cu2 Cl2 Cu3 72.31(4)
Cu1 Cu2 Cl2 Cu3 100.12(4)
P6 Cu3 Cl2 Cu1 81.71(5)
P4 Cu3 Cl2 Cu1 -45.19(4)
Cl3 Cu3 Cl2 Cu1 -150.43(4)
P6 Cu3 Cl2 Cu2 2.97(5)
P4 Cu3 Cl2 Cu2 -123.94(4)
Cl3 Cu3 Cl2 Cu2 130.83(4)
C14 P2 C1 P1 -79.8(2)
C20 P2 C1 P1 172.36(18)
Cu2 P2 C1 P1 48.3(2)
C2 P1 C1 P2 86.8(2)
C8 P1 C1 P2 -163.42(19)
Cu1 P1 C1 P2 -46.4(2)
C8 P1 C2 C3 136.2(3)
C1 P1 C2 C3 -115.6(3)
Cu1 P1 C2 C3 13.5(4)
C8 P1 C2 C7 -48.2(4)
C1 P1 C2 C7 60.1(3)
Cu1 P1 C2 C7 -170.8(3)
C7 C2 C3 C4 -2.5(6)
P1 C2 C3 C4 173.3(3)
C2 C3 C4 C5 2.2(6)
C3 C4 C5 C6 -0.3(7)
C4 C5 C6 C7 -1.3(7)
C5 C6 C7 C2 1.0(7)
C3 C2 C7 C6 0.9(6)
P1 C2 C7 C6 -174.7(3)
C2 P1 C8 C9 170.6(3)
C1 P1 C8 C9 61.9(3)
Cu1 P1 C8 C9 -59.0(3)
C2 P1 C8 C13 -20.9(3)
C1 P1 C8 C13 -129.6(3)
Cu1 P1 C8 C13 109.5(3)
C13 C8 C9 C10 0.1(5)
P1 C8 C9 C10 169.0(3)
C8 C9 C10 C11 -0.3(6)
C9 C10 C11 C12 0.8(6)
C10 C11 C12 C13 -1.1(7)
C9 C8 C13 C12 -0.3(5)
P1 C8 C13 C12 -168.6(3)
C11 C12 C13 C8 0.8(6)
C20 P2 C14 C19 -93.0(3)
C1 P2 C14 C19 161.1(3)
Cu2 P2 C14 C19 36.8(3)
C20 P2 C14 C15 86.3(3)
C1 P2 C14 C15 -19.6(3)
Cu2 P2 C14 C15 -143.9(3)
C19 C14 C15 C16 -1.1(6)
P2 C14 C15 C16 179.6(3)
C14 C15 C16 C17 0.8(6)
C15 C16 C17 C18 0.7(7)
C16 C17 C18 C19 -1.9(7)
C15 C14 C19 C18 0.0(6)
P2 C14 C19 C18 179.3(4)
C17 C18 C19 C14 1.5(7)
C14 P2 C20 C21 -5.3(4)
C1 P2 C20 C21 104.9(3)
Cu2 P2 C20 C21 -135.2(3)
C14 P2 C20 C25 171.3(3)
C1 P2 C20 C25 -78.5(3)
Cu2 P2 C20 C25 41.4(4)
C25 C20 C21 C22 4.0(6)
P2 C20 C21 C22 -179.4(3)
C20 C21 C22 C23 -0.8(6)
C21 C22 C23 C24 -2.7(7)
C22 C23 C24 C25 2.8(7)
C23 C24 C25 C20 0.5(8)
C21 C20 C25 C24 -3.8(7)
P2 C20 C25 C24 179.4(4)
C45 P4 C26 P3 176.09(18)
C39 P4 C26 P3 70.2(2)
Cu3 P4 C26 P3 -57.8(2)
C27 P3 C26 P4 164.21(19)
C33 P3 C26 P4 -88.5(2)
Cu1 P3 C26 P4 43.5(2)
C33 P3 C27 C28 -1.1(3)
C26 P3 C27 C28 107.5(3)
Cu1 P3 C27 C28 -126.1(3)
C33 P3 C27 C32 178.0(3)
C26 P3 C27 C32 -73.4(3)
Cu1 P3 C27 C32 53.0(3)
C32 C27 C28 C29 1.1(5)
P3 C27 C28 C29 -179.8(3)
C27 C28 C29 C30 -0.3(5)
C28 C29 C30 C31 -0.3(6)
C29 C30 C31 C32 -0.1(5)
C30 C31 C32 C27 1.0(5)
C28 C27 C32 C31 -1.5(5)
P3 C27 C32 C31 179.4(3)
C27 P3 C33 C34 82.5(3)
C26 P3 C33 C34 -21.6(3)
Cu1 P3 C33 C34 -155.5(3)
C27 P3 C33 C38 -97.8(3)
C26 P3 C33 C38 158.1(3)
Cu1 P3 C33 C38 24.1(3)
C38 C33 C34 C35 -1.6(5)
P3 C33 C34 C35 178.1(3)
C33 C34 C35 C36 1.8(6)
C34 C35 C36 C37 -0.6(6)
C35 C36 C37 C38 -0.8(6)
C36 C37 C38 C33 1.0(6)
C34 C33 C38 C37 0.2(6)
P3 C33 C38 C37 -179.5(3)
C45 P4 C39 C40 -15.1(4)
C26 P4 C39 C40 91.0(3)
Cu3 P4 C39 C40 -136.3(3)
C45 P4 C39 C44 165.8(3)
C26 P4 C39 C44 -88.1(3)
Cu3 P4 C39 C44 44.6(3)
C44 C39 C40 C41 2.4(6)
P4 C39 C40 C41 -176.7(3)
C39 C40 C41 C42 0.8(6)
C40 C41 C42 C43 -2.4(6)
C41 C42 C43 C44 0.8(6)
C42 C43 C44 C39 2.5(5)
C40 C39 C44 C43 -4.1(5)
P4 C39 C44 C43 175.1(3)
C39 P4 C45 C46 -86.1(3)
C26 P4 C45 C46 168.7(3)
Cu3 P4 C45 C46 36.5(3)
C39 P4 C45 C50 93.9(3)
C26 P4 C45 C50 -11.4(4)
Cu3 P4 C45 C50 -143.5(3)
C50 C45 C46 C47 -0.8(6)
P4 C45 C46 C47 179.2(4)
C45 C46 C47 C48 -0.7(8)
C46 C47 C48 C49 1.6(8)
C47 C48 C49 C50 -1.0(8)
C48 C49 C50 C45 -0.4(7)
C46 C45 C50 C49 1.3(6)
P4 C45 C50 C49 -178.7(3)
C64A P5 C51 P6 60.0(4)
C70 P5 C51 P6 166.3(2)
C64B P5 C51 P6 54.7(4)
Cu2 P5 C51 P6 -74.5(2)
C52 P6 C51 P5 -100.0(2)
C58 P6 C51 P5 154.6(2)
Cu3 P6 C51 P5 35.6(3)
C58 P6 C52 C57 -119.8(3)
C51 P6 C52 C57 135.3(3)
Cu3 P6 C52 C57 -2.4(3)
C58 P6 C52 C53 58.4(3)
C51 P6 C52 C53 -46.5(3)
Cu3 P6 C52 C53 175.8(3)
C57 C52 C53 C54 -0.9(6)
P6 C52 C53 C54 -179.1(3)
C52 C53 C54 C55 1.1(6)
C53 C54 C55 C56 -0.4(7)
C54 C55 C56 C57 -0.6(7)
C55 C56 C57 C52 0.8(7)
C53 C52 C57 C56 -0.1(6)
P6 C52 C57 C56 178.1(3)
C52 P6 C58 C59 29.7(3)
C51 P6 C58 C59 135.7(3)
Cu3 P6 C58 C59 -95.3(3)
C52 P6 C58 C63 -158.4(3)
C51 P6 C58 C63 -52.4(3)
Cu3 P6 C58 C63 76.7(3)
C63 C58 C59 C60 -2.0(5)
P6 C58 C59 C60 170.0(3)
C58 C59 C60 C61 0.0(6)
C59 C60 C61 C62 2.3(6)
C60 C61 C62 C63 -2.5(6)
C61 C62 C63 C58 0.5(5)
C59 C58 C63 C62 1.8(5)
P6 C58 C63 C62 -170.3(3)
C70 P5 C64A C65A -55.4(5)
C51 P5 C64A C65A 49.7(5)
C64B P5 C64A C65A -177(7)
Cu2 P5 C64A C65A 178.4(3)
C70 P5 C64A C69A 118.7(4)
C51 P5 C64A C69A -136.1(4)
C64B P5 C64A C69A -3(6)
Cu2 P5 C64A C69A -7.4(6)
C69A C64A C65A C66A 0.0
P5 C64A C65A C66A 174.2(7)
C64A C65A C66A C67A 0.0
C65A C66A C67A C68A 0.0
C66A C67A C68A C69A 0.0
C67A C68A C69A C64A 0.0
C65A C64A C69A C68A 0.0
P5 C64A C69A C68A -174.2(7)
C64A P5 C70 C71 161.1(4)
C51 P5 C70 C71 53.1(3)
C64B P5 C70 C71 167.1(5)
Cu2 P5 C70 C71 -66.3(3)
C64A P5 C70 C75 -24.5(4)
C51 P5 C70 C75 -132.4(3)
C64B P5 C70 C75 -18.4(5)
Cu2 P5 C70 C75 108.2(3)
C64A P5 C64B C65B 10(6)
C70 P5 C64B C65B -49.4(7)
C51 P5 C64B C65B 58.8(7)
Cu2 P5 C64B C65B -173.8(5)
C64A P5 C64B C69B -178(7)
C70 P5 C64B C69B 121.8(4)
C51 P5 C64B C69B -130.0(4)
Cu2 P5 C64B C69B -2.6(6)
C69B C64B C65B C66B 0.0
P5 C64B C65B C66B 170.8(9)
C64B C65B C66B C67B 0.0
C65B C66B C67B C68B 0.0
C66B C67B C68B C69B 0.0
C67B C68B C69B C64B 0.0
C65B C64B C69B C68B 0.0
P5 C64B C69B C68B -171.6(8)
C75 C70 C71 C72 -1.5(6)
P5 C70 C71 C72 173.2(4)
C70 C71 C72 C73 0.6(7)
C71 C72 C73 C74 1.2(7)
C72 C73 C74 C75 -1.9(6)
C73 C74 C75 C70 1.0(5)
C71 C70 C75 C74 0.7(5)
P5 C70 C75 C74 -173.7(3)
Cl3A C76A C77A Cl4A 65.1(6)
Cl6 C78 C79 Cl7 68.3(4)
